data_4514583
loop_
_publ_author_name
'Wu, Tien-Lin'
'Liao, Ssu-Yu'
'Huang, Pei-Yun'
'Hong, Zih-Siang'
'Huang, Man-Ping'
'Lin, Chih-Chun'
'Cheng, Mu-Jeng'
'Cheng, Chien-Hong'

_publ_section_title
;
 Exciplex Organic Light-Emitting Diodes with Nearly 20% External Quantum
 Efficiency: Effect of Intermolecular Steric Hindrance between the Donor
 and Acceptor Pair.
;
_journal_issue 21
_journal_name_full 'ACS applied materials &amp; interfaces'
_journal_page_first 19294
_journal_page_last 19300
_journal_paper_doi 10.1021/acsami.9b04365
_journal_volume 11
_journal_year 2019
_chemical_formula_sum 'C32 H27 N O2 S'
_chemical_formula_weight 489.60
_space_group_crystal_system orthorhombic
_space_group_IT_number 61
_space_group_name_Hall '-P 2ac 2ab'
_space_group_name_H-M_alt 'P b c a'
_symmetry_space_group_name_Hall '-P 2ac 2ab'
_symmetry_space_group_name_H-M 'P b c a'
_atom_sites_solution_hydrogens geom
_audit_creation_method SHELXL-2014/6
_cell_angle_alpha 90
_cell_angle_beta 90
_cell_angle_gamma 90
_cell_formula_units_Z 8
_cell_length_a 9.8403(4)
_cell_length_b 21.3017(9)
_cell_length_c 24.2115(12)
_cell_measurement_reflns_used 7453
_cell_measurement_temperature 100(2)
_cell_measurement_theta_max 26.2696
_cell_measurement_theta_min 2.5471
_cell_volume 5075.1(4)
_computing_cell_refinement 'SAINT V8.34A (Bruker AXS Inc., 2013)'
_computing_data_collection 'Bruker APEX2'
_computing_data_reduction 'SAINT V8.34A (Bruker AXS Inc., 2013)'
_computing_molecular_graphics 'Bruker SHELXTL'
_computing_publication_material 'Bruker SHELXTL'
_computing_structure_refinement 'SHELXL-2014/6 (Sheldrick, 2014)'
_diffrn_ambient_temperature 100(2)
_diffrn_detector_area_resol_mean 8.3333
_diffrn_measured_fraction_theta_full 0.998
_diffrn_measured_fraction_theta_max 0.996
_diffrn_measurement_device_type 'Bruker APEX-II CCD'
_diffrn_measurement_method '\f and \w scans'
_diffrn_radiation_type MoK\a
_diffrn_radiation_wavelength 0.71073
_diffrn_reflns_av_R_equivalents 0.0455
_diffrn_reflns_av_unetI/netI 0.0299
_diffrn_reflns_Laue_measured_fraction_full 0.998
_diffrn_reflns_Laue_measured_fraction_max 0.996
_diffrn_reflns_limit_h_max 12
_diffrn_reflns_limit_h_min -12
_diffrn_reflns_limit_k_max 26
_diffrn_reflns_limit_k_min -23
_diffrn_reflns_limit_l_max 30
_diffrn_reflns_limit_l_min -30
_diffrn_reflns_number 40780
_diffrn_reflns_point_group_measured_fraction_full 0.998
_diffrn_reflns_point_group_measured_fraction_max 0.996
_diffrn_reflns_theta_full 25.242
_diffrn_reflns_theta_max 26.386
_diffrn_reflns_theta_min 1.912
_exptl_absorpt_coefficient_mu 0.158
_exptl_absorpt_correction_T_max 0.9485
_exptl_absorpt_correction_T_min 0.8933
_exptl_absorpt_correction_type multi-scan
_exptl_absorpt_process_details 'SADABS V2014/4 (Bruker AXS Inc.)'
_exptl_crystal_colour colorless
_exptl_crystal_density_diffrn 1.282
_exptl_crystal_density_meas ?
_exptl_crystal_density_method 'not measured'
_exptl_crystal_description lump
_exptl_crystal_F_000 2064
_exptl_crystal_size_max 0.18
_exptl_crystal_size_mid 0.11
_exptl_crystal_size_min 0.08
_refine_diff_density_max 0.258
_refine_diff_density_min -0.453
_refine_diff_density_rms 0.043
_refine_ls_extinction_method none
_refine_ls_goodness_of_fit_ref 1.029
_refine_ls_hydrogen_treatment constr
_refine_ls_matrix_type full
_refine_ls_number_parameters 327
_refine_ls_number_reflns 5190
_refine_ls_number_restraints 0
_refine_ls_restrained_S_all 1.029
_refine_ls_R_factor_all 0.0458
_refine_ls_R_factor_gt 0.0357
_refine_ls_shift/su_max 0.001
_refine_ls_shift/su_mean 0.000
_refine_ls_structure_factor_coef Fsqd
_refine_ls_weighting_details 'w=1/[\s^2^(Fo^2^)+(0.0386P)^2^+2.2570P] where P=(Fo^2^+2Fc^2^)/3'
_refine_ls_weighting_scheme calc
_refine_ls_wR_factor_gt 0.0850
_refine_ls_wR_factor_ref 0.0913
_reflns_Friedel_coverage 0.000
_reflns_number_gt 4295
_reflns_number_total 5190
_reflns_threshold_expression 'I > 2\s(I)'
_cod_data_source_file am9b04365_si_002.cif
_cod_data_source_block 170748lt_0m
_cod_depositor_comments
;
The following automatic conversions were performed:

'_exptl_crystal_density_meas' value 'not measured' was changed to '?'
- the value is perceived as not measured.

Automatic conversion script
Id: cif_fix_values 4973 2017-02-22 13:04:09Z antanas 
;
_cod_database_code 4514583
_shelx_space_group_comment
;
The symmetry employed for this shelxl refinement is uniquely defined
by the following loop, which should always be used as a source of
symmetry information in preference to the above space-group names.
They are only intended as comments.
;
_shelxl_version_number 2014/6

loop_
_space_group_symop_operation_xyz
'x, y, z'
'x+1/2, -y+1/2, -z'
'-x, y+1/2, -z+1/2'
'-x+1/2, -y, z+1/2'
'-x, -y, -z'
'-x-1/2, y-1/2, z'
'x, -y-1/2, z-1/2'
'x-1/2, y, -z-1/2'

loop_
_atom_site_label
_atom_site_type_symbol
_atom_site_fract_x
_atom_site_fract_y
_atom_site_fract_z
_atom_site_U_iso_or_equiv
_atom_site_adp_type
_atom_site_occupancy
_atom_site_site_symmetry_order
_atom_site_calc_flag
_atom_site_refinement_flags_posn
_atom_site_refinement_flags_adp
S1 S 0.58598(4) 0.17150(2) 0.51054(2) 0.01998(10) Uani 1 1 d . .
O1 O 0.63318(12) 0.19508(5) 0.56279(4) 0.0282(3) Uani 1 1 d . .
O2 O 0.45616(11) 0.14051(5) 0.50719(5) 0.0279(3) Uani 1 1 d . .
N1 N 0.58605(13) 0.54805(5) 0.24588(5) 0.0220(3) Uani 1 1 d . .
C1 C 0.90306(17) 0.03736(8) 0.44552(7) 0.0298(4) Uani 1 1 d . .
H1 H 0.9700 0.0091 0.4320 0.036 Uiso 1 1 calc R U
C2 C 0.94071(17) 0.08546(7) 0.48065(7) 0.0282(4) Uani 1 1 d . .
H27 H 1.0332 0.0902 0.4911 0.034 Uiso 1 1 calc R U
C3 C 0.84410(15) 0.12679(7) 0.50070(6) 0.0223(3) Uani 1 1 d . .
H3 H 0.8694 0.1599 0.5249 0.027 Uiso 1 1 calc R U
C4 C 0.70968(15) 0.11894(6) 0.48484(6) 0.0180(3) Uani 1 1 d . .
C5 C 0.58685(14) 0.23409(6) 0.46265(6) 0.0183(3) Uani 1 1 d . .
C6 C 0.68173(15) 0.28190(6) 0.46894(6) 0.0209(3) Uani 1 1 d . .
H4 H 0.7445 0.2815 0.4987 0.025 Uiso 1 1 calc R U
C7 C 0.68243(15) 0.33021(6) 0.43061(6) 0.0201(3) Uani 1 1 d . .
H5 H 0.7478 0.3628 0.4340 0.024 Uiso 1 1 calc R U
C8 C 0.58914(14) 0.33212(6) 0.38699(6) 0.0166(3) Uani 1 1 d . .
C9 C 0.59053(14) 0.38734(6) 0.34880(6) 0.0158(3) Uani 1 1 d . .
C10 C 0.48139(14) 0.42906(6) 0.34948(6) 0.0170(3) Uani 1 1 d . .
H15 H 0.4064 0.4208 0.3731 0.020 Uiso 1 1 calc R U
C11 C 0.47931(14) 0.48245(6) 0.31648(6) 0.0175(3) Uani 1 1 d . .
H16 H 0.4044 0.5105 0.3181 0.021 Uiso 1 1 calc R U
C12 C 0.58744(14) 0.49456(6) 0.28109(6) 0.0180(3) Uani 1 1 d . .
C13 C 0.62186(14) 0.54212(6) 0.18959(6) 0.0183(3) Uani 1 1 d . .
C14 C 0.69022(14) 0.59056(6) 0.16245(6) 0.0198(3) Uani 1 1 d . .
H6 H 0.7115 0.6281 0.1817 0.024 Uiso 1 1 calc R U
C15 C 0.72728(15) 0.58411(7) 0.10744(7) 0.0247(3) Uani 1 1 d . .
H7 H 0.7732 0.6175 0.0893 0.030 Uiso 1 1 calc R U
C16 C 0.69788(16) 0.52944(8) 0.07875(7) 0.0284(4) Uani 1 1 d . .
H2 H 0.7240 0.5251 0.0412 0.034 Uiso 1 1 calc R U
C17 C 0.49501(14) 0.23421(6) 0.41914(6) 0.0186(3) Uani 1 1 d . .
H24 H 0.4326 0.2005 0.4152 0.022 Uiso 1 1 calc R U
C18 C 0.49335(14) 0.28345(6) 0.38106(6) 0.0171(3) Uani 1 1 d . .
C19 C 0.70096(14) 0.39966(6) 0.31356(6) 0.0177(3) Uani 1 1 d . .
C20 C 0.69737(15) 0.45302(6) 0.28028(6) 0.0195(3) Uani 1 1 d . .
H17 H 0.7717 0.4614 0.2564 0.023 Uiso 1 1 calc R U
C21 C 0.59134(15) 0.48737(7) 0.16037(6) 0.0236(3) Uani 1 1 d . .
H9 H 0.5439 0.4542 0.1782 0.028 Uiso 1 1 calc R U
C22 C 0.62984(17) 0.48112(7) 0.10559(7) 0.0287(4) Uani 1 1 d . .
H8 H 0.6095 0.4435 0.0862 0.034 Uiso 1 1 calc R U
C23 C 0.53838(15) 0.60669(6) 0.26667(6) 0.0210(3) Uani 1 1 d . .
C24 C 0.58213(16) 0.62788(7) 0.31804(7) 0.0267(4) Uani 1 1 d . .
H14 H 0.6436 0.6032 0.3391 0.032 Uiso 1 1 calc R U
C25 C 0.53630(18) 0.68490(7) 0.33863(8) 0.0341(4) Uani 1 1 d . .
H13 H 0.5657 0.6988 0.3739 0.041 Uiso 1 1 calc R U
C26 C 0.44831(18) 0.72145(7) 0.30815(9) 0.0362(5) Uani 1 1 d . .
H12 H 0.4181 0.7607 0.3221 0.043 Uiso 1 1 calc R U
C27 C 0.40447(17) 0.70059(7) 0.25725(8) 0.0345(4) Uani 1 1 d . .
H11 H 0.3436 0.7257 0.2363 0.041 Uiso 1 1 calc R U
C28 C 0.44837(16) 0.64306(7) 0.23613(7) 0.0267(4) Uani 1 1 d . .
H10 H 0.4170 0.6289 0.2012 0.032 Uiso 1 1 calc R U
C29 C 0.82326(15) 0.35672(6) 0.31120(7) 0.0240(3) Uani 1 1 d . .
H18 H 0.8808 0.3686 0.2798 0.036 Uiso 1 1 calc R U
H19 H 0.7929 0.3132 0.3067 0.036 Uiso 1 1 calc R U
H20 H 0.8754 0.3606 0.3455 0.036 Uiso 1 1 calc R U
C30 C 0.38888(15) 0.28401(7) 0.33577(6) 0.0226(3) Uani 1 1 d . .
H22 H 0.3529 0.2415 0.3306 0.034 Uiso 1 1 calc R U
H21 H 0.4310 0.2984 0.3014 0.034 Uiso 1 1 calc R U
H23 H 0.3146 0.3124 0.3458 0.034 Uiso 1 1 calc R U
C31 C 0.67015(16) 0.07105(6) 0.44929(6) 0.0233(3) Uani 1 1 d . .
H25 H 0.5778 0.0665 0.4386 0.028 Uiso 1 1 calc R U
C32 C 0.76885(18) 0.02994(7) 0.42978(6) 0.0284(4) Uani 1 1 d . .
H26 H 0.7441 -0.0033 0.4056 0.034 Uiso 1 1 calc R U

loop_
_atom_site_aniso_label
_atom_site_aniso_U_11
_atom_site_aniso_U_22
_atom_site_aniso_U_33
_atom_site_aniso_U_23
_atom_site_aniso_U_13
_atom_site_aniso_U_12
S1 0.0231(2) 0.01655(17) 0.0203(2) 0.00397(14) 0.00530(15) 0.00462(14)
O1 0.0422(7) 0.0242(5) 0.0183(6) 0.0000(4) 0.0022(5) 0.0094(5)
O2 0.0215(6) 0.0236(5) 0.0386(7) 0.0101(5) 0.0092(5) 0.0016(4)
N1 0.0340(8) 0.0136(5) 0.0185(7) 0.0019(5) 0.0043(5) 0.0060(5)
C1 0.0362(10) 0.0314(8) 0.0218(8) 0.0004(7) 0.0044(7) 0.0146(7)
C2 0.0212(8) 0.0350(8) 0.0284(9) 0.0004(7) -0.0006(7) 0.0066(7)
C3 0.0251(8) 0.0212(7) 0.0206(8) -0.0004(6) -0.0011(6) 0.0014(6)
C4 0.0224(8) 0.0154(6) 0.0161(7) 0.0033(5) 0.0025(6) 0.0029(5)
C5 0.0196(7) 0.0146(6) 0.0206(8) 0.0020(6) 0.0037(6) 0.0039(5)
C6 0.0187(7) 0.0207(7) 0.0234(8) 0.0015(6) -0.0039(6) 0.0013(6)
C7 0.0175(7) 0.0175(6) 0.0253(8) 0.0019(6) -0.0020(6) -0.0018(6)
C8 0.0155(7) 0.0143(6) 0.0200(8) 0.0005(6) 0.0021(6) 0.0017(5)
C9 0.0175(7) 0.0130(6) 0.0169(7) -0.0012(5) -0.0028(6) -0.0015(5)
C10 0.0164(7) 0.0172(6) 0.0173(7) -0.0020(6) -0.0006(6) -0.0006(5)
C11 0.0183(7) 0.0150(6) 0.0192(7) -0.0025(6) -0.0029(6) 0.0037(5)
C12 0.0243(8) 0.0130(6) 0.0167(7) 0.0002(5) -0.0016(6) 0.0007(5)
C13 0.0184(7) 0.0184(6) 0.0181(8) 0.0011(6) -0.0005(6) 0.0050(6)
C14 0.0199(7) 0.0169(6) 0.0226(8) 0.0019(6) -0.0021(6) 0.0038(6)
C15 0.0198(8) 0.0292(8) 0.0252(8) 0.0087(7) 0.0028(6) 0.0059(6)
C16 0.0288(9) 0.0387(9) 0.0179(8) -0.0007(7) 0.0017(7) 0.0104(7)
C17 0.0182(7) 0.0144(6) 0.0231(8) -0.0012(6) 0.0022(6) -0.0011(5)
C18 0.0164(7) 0.0159(6) 0.0189(7) -0.0017(6) 0.0013(6) 0.0019(5)
C19 0.0170(7) 0.0142(6) 0.0217(8) -0.0023(6) -0.0007(6) 0.0014(5)
C20 0.0205(7) 0.0170(6) 0.0211(8) 0.0002(6) 0.0050(6) 0.0004(6)
C21 0.0251(8) 0.0201(7) 0.0255(8) 0.0002(6) -0.0003(6) -0.0006(6)
C22 0.0324(9) 0.0288(8) 0.0250(9) -0.0085(7) -0.0035(7) 0.0036(7)
C23 0.0242(8) 0.0131(6) 0.0256(8) 0.0025(6) 0.0077(6) 0.0015(6)
C24 0.0317(9) 0.0201(7) 0.0282(9) -0.0008(6) 0.0040(7) -0.0003(6)
C25 0.0381(10) 0.0247(8) 0.0394(10) -0.0101(7) 0.0130(8) -0.0072(7)
C26 0.0329(9) 0.0152(7) 0.0605(13) -0.0056(8) 0.0222(9) -0.0016(7)
C27 0.0272(9) 0.0212(7) 0.0551(12) 0.0115(8) 0.0141(8) 0.0069(7)
C28 0.0260(8) 0.0228(7) 0.0312(9) 0.0064(7) 0.0061(7) 0.0041(6)
C29 0.0215(8) 0.0178(7) 0.0328(9) 0.0014(6) 0.0052(7) 0.0036(6)
C30 0.0228(8) 0.0195(7) 0.0255(8) 0.0003(6) -0.0047(6) -0.0028(6)
C31 0.0269(8) 0.0207(7) 0.0223(8) 0.0017(6) -0.0007(6) -0.0010(6)
C32 0.0427(10) 0.0224(7) 0.0200(8) -0.0032(6) -0.0013(7) 0.0042(7)

loop_
_atom_type_symbol
_atom_type_description
_atom_type_scat_dispersion_real
_atom_type_scat_dispersion_imag
_atom_type_scat_source
C C 0.0033 0.0016 'International Tables Vol C Tables 4.2.6.8 and 6.1.1.4'
H H 0.0000 0.0000 'International Tables Vol C Tables 4.2.6.8 and 6.1.1.4'
N N 0.0061 0.0033 'International Tables Vol C Tables 4.2.6.8 and 6.1.1.4'
O O 0.0106 0.0060 'International Tables Vol C Tables 4.2.6.8 and 6.1.1.4'
S S 0.1246 0.1234 'International Tables Vol C Tables 4.2.6.8 and 6.1.1.4'

loop_
_geom_angle_atom_site_label_1
_geom_angle_atom_site_label_2
_geom_angle_atom_site_label_3
_geom_angle
O1 S1 O2 119.74(7)
O1 S1 C4 107.97(7)
O2 S1 C4 107.51(7)
O1 S1 C5 108.18(7)
O2 S1 C5 108.25(7)
C4 S1 C5 104.10(7)
C13 N1 C12 120.25(11)
C13 N1 C23 120.03(11)
C12 N1 C23 119.55(12)
C2 C1 C32 120.67(14)
C2 C1 H1 119.7
C32 C1 H1 119.7
C1 C2 C3 120.23(15)
C1 C2 H27 119.9
C3 C2 H27 119.9
C2 C3 C4 118.77(14)
C2 C3 H3 120.6
C4 C3 H3 120.6
C3 C4 C31 121.76(13)
C3 C4 S1 118.88(11)
C31 C4 S1 119.35(11)
C17 C5 C6 121.28(13)
C17 C5 S1 119.75(10)
C6 C5 S1 118.97(11)
C7 C6 C5 118.30(14)
C7 C6 H4 120.8
C5 C6 H4 120.8
C6 C7 C8 121.57(13)
C6 C7 H5 119.2
C8 C7 H5 119.2
C7 C8 C18 119.63(12)
C7 C8 C9 118.88(12)
C18 C8 C9 121.45(12)
C10 C9 C19 118.92(12)
C10 C9 C8 119.13(12)
C19 C9 C8 121.91(12)
C11 C10 C9 121.74(13)
C11 C10 H15 119.1
C9 C10 H15 119.1
C10 C11 C12 119.66(13)
C10 C11 H16 120.2
C12 C11 H16 120.2
C11 C12 C20 118.91(12)
C11 C12 N1 120.69(12)
C20 C12 N1 120.39(13)
C14 C13 C21 118.84(14)
C14 C13 N1 120.53(13)
C21 C13 N1 120.63(13)
C15 C14 C13 120.34(14)
C15 C14 H6 119.8
C13 C14 H6 119.8
C16 C15 C14 120.61(14)
C16 C15 H7 119.7
C14 C15 H7 119.7
C15 C16 C22 119.24(15)
C15 C16 H2 120.4
C22 C16 H2 120.4
C5 C17 C18 120.67(13)
C5 C17 H24 119.7
C18 C17 H24 119.7
C17 C18 C8 118.53(13)
C17 C18 C30 119.70(12)
C8 C18 C30 121.76(12)
C20 C19 C9 118.90(12)
C20 C19 C29 119.43(13)
C9 C19 C29 121.67(12)
C19 C20 C12 121.86(13)
C19 C20 H17 119.1
C12 C20 H17 119.1
C22 C21 C13 120.42(14)
C22 C21 H9 119.8
C13 C21 H9 119.8
C21 C22 C16 120.54(14)
C21 C22 H8 119.7
C16 C22 H8 119.7
C28 C23 C24 119.46(14)
C28 C23 N1 120.68(14)
C24 C23 N1 119.86(13)
C25 C24 C23 120.29(16)
C25 C24 H14 119.9
C23 C24 H14 119.9
C26 C25 C24 120.39(17)
C26 C25 H13 119.8
C24 C25 H13 119.8
C25 C26 C27 119.53(15)
C25 C26 H12 120.2
C27 C26 H12 120.2
C26 C27 C28 120.87(16)
C26 C27 H11 119.6
C28 C27 H11 119.6
C23 C28 C27 119.45(16)
C23 C28 H10 120.3
C27 C28 H10 120.3
C19 C29 H18 109.5
C19 C29 H19 109.5
H18 C29 H19 109.5
C19 C29 H20 109.5
H18 C29 H20 109.5
H19 C29 H20 109.5
C18 C30 H22 109.5
C18 C30 H21 109.5
H22 C30 H21 109.5
C18 C30 H23 109.5
H22 C30 H23 109.5
H21 C30 H23 109.5
C4 C31 C32 118.49(14)
C4 C31 H25 120.8
C32 C31 H25 120.8
C1 C32 C31 120.08(14)
C1 C32 H26 120.0
C31 C32 H26 120.0

loop_
_geom_bond_atom_site_label_1
_geom_bond_atom_site_label_2
_geom_bond_distance
S1 O1 1.4382(12)
S1 O2 1.4401(11)
S1 C4 1.7669(14)
S1 C5 1.7671(14)
N1 C13 1.4134(19)
N1 C12 1.4230(17)
N1 C23 1.4261(17)
C1 C2 1.382(2)
C1 C32 1.384(2)
C1 H1 0.9500
C2 C3 1.384(2)
C2 H27 0.9500
C3 C4 1.387(2)
C3 H3 0.9500
C4 C31 1.390(2)
C5 C17 1.388(2)
C5 C6 1.390(2)
C6 C7 1.386(2)
C6 H4 0.9500
C7 C8 1.400(2)
C7 H5 0.9500
C8 C18 1.4085(18)
C8 C9 1.4962(19)
C9 C10 1.3940(19)
C9 C19 1.406(2)
C10 C11 1.3900(19)
C10 H15 0.9500
C11 C12 1.390(2)
C11 H16 0.9500
C12 C20 1.3977(19)
C13 C14 1.396(2)
C13 C21 1.397(2)
C14 C15 1.388(2)
C14 H6 0.9500
C15 C16 1.386(2)
C15 H7 0.9500
C16 C22 1.389(2)
C16 H2 0.9500
C17 C18 1.397(2)
C17 H24 0.9500
C18 C30 1.503(2)
C19 C20 1.3938(19)
C19 C29 1.5126(19)
C20 H17 0.9500
C21 C22 1.386(2)
C21 H9 0.9500
C22 H8 0.9500
C23 C28 1.390(2)
C23 C24 1.392(2)
C24 C25 1.388(2)
C24 H14 0.9500
C25 C26 1.379(3)
C25 H13 0.9500
C26 C27 1.379(3)
C26 H12 0.9500
C27 C28 1.396(2)
C27 H11 0.9500
C28 H10 0.9500
C29 H18 0.9800
C29 H19 0.9800
C29 H20 0.9800
C30 H22 0.9800
C30 H21 0.9800
C30 H23 0.9800
C31 C32 1.391(2)
C31 H25 0.9500
C32 H26 0.9500
